data_2311128
loop_
_publ_author_name
'Jayamoorthy, K.'
'Mohandas, T.'
'Sakthivel, P.'
'Jayabharathi, J.'

_publ_section_title
;
 1-Phenyl-2-[4-(trifluoro-meth-yl)phen-yl]-1H-benzimidazole.
;
_journal_coeditor_code BV2218
_journal_issue 'Pt 2'
_journal_name_full 'Acta crystallographica. Section E, Structure reports online'
_journal_page_first o244
_journal_paper_doi 10.1107/S1600536813000834
_journal_volume 69
_journal_year 2013
_chemical_formula_iupac 'C20 H13 F3 N2'
_chemical_formula_moiety 'C20 H13 F3 N2'
_chemical_formula_sum 'C20 H13 F3 N2'
_chemical_formula_weight 338.32
_chemical_name_systematic
;
1-Phenyl-2-[4-(trifluoromethyl)phenyl]-1<i>H</i>-benzimidazole
;
_space_group_IT_number 2
_space_group_name_Hall '-P 1'
_space_group_name_H-M_alt 'P -1'
_symmetry_cell_setting triclinic
_symmetry_space_group_name_Hall '-P 1'
_symmetry_space_group_name_H-M 'P -1'
_atom_sites_solution_hydrogens geom
_atom_sites_solution_primary direct
_atom_sites_solution_secondary difmap
_cell_angle_alpha 67.654(2)
_cell_angle_beta 68.123(2)
_cell_angle_gamma 85.013(2)
_cell_formula_units_Z 2
_cell_length_a 8.7179(4)
_cell_length_b 9.6796(5)
_cell_length_c 11.3612(6)
_cell_measurement_reflns_used 7057
_cell_measurement_temperature 293(2)
_cell_measurement_theta_max 27.087
_cell_measurement_theta_min 2.279
_cell_volume 821.20(7)
_computing_cell_refinement 'APEX2 and SAINT (Bruker, 2008)'
_computing_data_collection 'APEX2 (Bruker, 2008)'
_computing_data_reduction 'SAINT (Bruker, 2008)'
_computing_molecular_graphics 'PLATON (Spek, 2009)'
_computing_publication_material 'PLATON (Spek, 2009)'
_computing_structure_refinement 'SHELXL97 (Sheldrick, 2008)'
_computing_structure_solution 'SHELXS97 (Sheldrick, 2008)'
_diffrn_ambient_temperature 293(2)
_diffrn_detector_area_resol_mean 18.4
_diffrn_measured_fraction_theta_full 1.000
_diffrn_measured_fraction_theta_max 1.000
_diffrn_measurement_device_type 'Bruker Kappa APEXII'
_diffrn_measurement_method '\w and \f scan'
_diffrn_radiation_monochromator graphite
_diffrn_radiation_source 'fine focus sealed tube'
_diffrn_radiation_type MoK\a
_diffrn_radiation_wavelength 0.71073
_diffrn_reflns_av_R_equivalents 0.0317
_diffrn_reflns_av_sigmaI/netI 0.0178
_diffrn_reflns_limit_h_max 10
_diffrn_reflns_limit_h_min -10
_diffrn_reflns_limit_k_max 11
_diffrn_reflns_limit_k_min -11
_diffrn_reflns_limit_l_max 13
_diffrn_reflns_limit_l_min -13
_diffrn_reflns_number 16592
_diffrn_reflns_reduction_process
;
;
_diffrn_reflns_theta_full 24.99
_diffrn_reflns_theta_max 24.99
_diffrn_reflns_theta_min 2.28
_exptl_absorpt_coefficient_mu 0.105
_exptl_absorpt_correction_T_max 0.9862
_exptl_absorpt_correction_T_min 0.9598
_exptl_absorpt_correction_type multi-scan
_exptl_absorpt_process_details '(SADABS; Bruker,2008)'
_exptl_crystal_colour ' colourless'
_exptl_crystal_density_diffrn 1.368
_exptl_crystal_density_method 'Not Measured'
_exptl_crystal_description ' block'
_exptl_crystal_F_000 348
_exptl_crystal_size_max 0.30
_exptl_crystal_size_mid 0.20
_exptl_crystal_size_min 0.20
_refine_diff_density_max 0.151
_refine_diff_density_min -0.137
_refine_ls_extinction_coef 0.143(7)
_refine_ls_extinction_expression (Fc^*^=kFc[1+0.001xFc^2^\l^3^/sin(2\q)]^-1/4^)
_refine_ls_extinction_method none
_refine_ls_goodness_of_fit_ref 1.031
_refine_ls_hydrogen_treatment constr
_refine_ls_matrix_type full
_refine_ls_number_parameters 255
_refine_ls_number_reflns 2889
_refine_ls_number_restraints 36
_refine_ls_restrained_S_all 1.081
_refine_ls_R_factor_all 0.0488
_refine_ls_R_factor_gt 0.0377
_refine_ls_shift/su_max 0.001
_refine_ls_shift/su_mean 0.000
_refine_ls_structure_factor_coef Fsqd
_refine_ls_weighting_details 'calc w=1/[\s^2^(Fo^2^)+(0.0469P)^2^+0.1406P] where P=(Fo^2^+2Fc^2^)/3'
_refine_ls_weighting_scheme calc
_refine_ls_wR_factor_gt 0.0936
_refine_ls_wR_factor_ref 0.1048
_reflns_number_gt 2338
_reflns_number_total 2889
_reflns_threshold_expression I>2sigma(I)
_cod_data_source_file bv2218sup1.cif
_cod_data_source_block I
_cod_database_code 2311128

loop_
_symmetry_equiv_pos_site_id
_symmetry_equiv_pos_as_xyz
1 x,y,z
2 -x,-y,-z

loop_
_atom_site_type_symbol
_atom_site_label
_atom_site_fract_x
_atom_site_fract_y
_atom_site_fract_z
_atom_site_U_iso_or_equiv
_atom_site_adp_type
_atom_site_calc_flag
_atom_site_refinement_flags
_atom_site_occupancy
_atom_site_symmetry_multiplicity
_atom_site_disorder_assembly
_atom_site_disorder_group
C C1 -0.1427(3) 0.2068(3) 1.5614(2) 0.0834(5) Uani d . 1 1 . .
C C2 -0.04295(19) 0.28680(17) 1.41364(16) 0.0618(4) Uani d . 1 1 A .
C C3 0.0815(2) 0.39161(19) 1.37506(17) 0.0672(4) Uani d . 1 1 . .
H H3 0.1005 0.4140 1.4414 0.081 Uiso calc R 1 1 A .
C C4 0.17792(19) 0.46346(18) 1.23902(17) 0.0614(4) Uani d . 1 1 A .
H H4 0.2612 0.5346 1.2139 0.074 Uiso calc R 1 1 . .
C C5 0.15171(17) 0.43049(15) 1.13943(15) 0.0523(4) Uani d . 1 1 . .
C C6 0.02360(19) 0.32742(17) 1.17905(16) 0.0590(4) Uani d . 1 1 A .
H H6 0.0027 0.3061 1.1130 0.071 Uiso calc R 1 1 . .
C C7 -0.0730(2) 0.25634(18) 1.31517(17) 0.0635(4) Uani d . 1 1 . .
H H7 -0.1587 0.1876 1.3406 0.076 Uiso calc R 1 1 A .
C C8 0.25824(17) 0.51116(15) 0.99601(15) 0.0524(4) Uani d . 1 1 A .
C C9 0.40857(19) 0.68454(16) 0.81207(16) 0.0575(4) Uani d . 1 1 A .
C C10 0.4994(2) 0.81574(18) 0.71278(18) 0.0711(5) Uani d . 1 1 . .
H H10 0.5086 0.8970 0.7349 0.085 Uiso calc R 1 1 . .
C C11 0.5744(2) 0.8215(2) 0.58197(19) 0.0782(5) Uani d . 1 1 . .
H H11 0.6351 0.9086 0.5140 0.094 Uiso calc R 1 1 . .
C C12 0.5625(2) 0.7008(2) 0.54771(18) 0.0774(5) Uani d . 1 1 . .
H H12 0.6156 0.7090 0.4573 0.093 Uiso calc R 1 1 . .
C C13 0.4747(2) 0.56999(19) 0.64349(17) 0.0682(5) Uani d . 1 1 . .
H H13 0.4676 0.4887 0.6207 0.082 Uiso calc R 1 1 . .
C C14 0.39737(18) 0.56482(16) 0.77574(15) 0.0549(4) Uani d . 1 1 A .
C C15 0.27055(17) 0.30532(15) 0.90658(15) 0.0539(4) Uani d . 1 1 A .
C C16 0.1858(2) 0.28353(19) 0.83389(17) 0.0663(4) Uani d . 1 1 . .
H H16 0.1456 0.3645 0.7795 0.080 Uiso calc R 1 1 . .
C C17 0.1609(2) 0.1411(2) 0.8421(2) 0.0855(6) Uani d . 1 1 . .
H H17 0.1055 0.1259 0.7918 0.103 Uiso calc R 1 1 . .
C C18 0.2174(3) 0.0223(2) 0.9239(3) 0.0940(7) Uani d . 1 1 . .
H H18 0.1999 -0.0738 0.9296 0.113 Uiso calc R 1 1 . .
C C19 0.2999(2) 0.0440(2) 0.9977(2) 0.0926(7) Uani d . 1 1 . .
H H19 0.3362 -0.0377 1.0547 0.111 Uiso calc R 1 1 . .
C C20 0.3294(2) 0.18642(18) 0.9882(2) 0.0743(5) Uani d . 1 1 . .
H H20 0.3882 0.2016 1.0363 0.089 Uiso calc R 1 1 . .
N N1 0.32109(16) 0.64829(13) 0.95021(13) 0.0604(4) Uani d . 1 1 . .
N N2 0.29987(15) 0.45366(12) 0.89494(12) 0.0530(3) Uani d . 1 1 . .
F F1 -0.2223(12) 0.0892(8) 1.5887(4) 0.142(3) Uani d PU 0.557(8) 1 A 1
F F2 -0.2557(8) 0.2984(5) 1.6041(5) 0.1329(18) Uani d PU 0.557(8) 1 A 1
F F3 -0.0570(6) 0.1792(13) 1.6361(4) 0.160(3) Uani d PU 0.557(8) 1 A 1
F F1' -0.2976(8) 0.1695(15) 1.5888(7) 0.155(4) Uani d PU 0.443(8) 1 A 2
F F2' -0.1517(17) 0.2719(7) 1.6418(4) 0.140(3) Uani d PU 0.443(8) 1 A 2
F F3' -0.0821(14) 0.0771(8) 1.6144(5) 0.160(3) Uani d PU 0.443(8) 1 A 2

loop_
_atom_site_aniso_label
_atom_site_aniso_U_11
_atom_site_aniso_U_22
_atom_site_aniso_U_33
_atom_site_aniso_U_12
_atom_site_aniso_U_13
_atom_site_aniso_U_23
F1 0.203(7) 0.116(3) 0.0732(19) -0.092(4) -0.010(3) -0.018(3)
F2 0.122(3) 0.158(4) 0.084(2) 0.009(3) 0.007(2) -0.053(2)
F3 0.141(3) 0.231(7) 0.069(2) -0.037(4) -0.056(2) 0.013(4)
N1 0.0698(8) 0.0499(7) 0.0627(8) 0.0024(6) -0.0207(6) -0.0258(6)
N2 0.0609(7) 0.0454(7) 0.0545(7) 0.0035(5) -0.0201(6) -0.0220(6)
C1 0.0916(14) 0.0895(15) 0.0642(12) -0.0089(12) -0.0223(11) -0.0268(11)
C2 0.0670(10) 0.0589(9) 0.0589(10) 0.0050(7) -0.0227(8) -0.0224(8)
C3 0.0728(10) 0.0776(11) 0.0603(10) 0.0032(8) -0.0255(8) -0.0340(9)
C4 0.0620(9) 0.0639(9) 0.0656(10) -0.0008(7) -0.0222(8) -0.0321(8)
C5 0.0559(8) 0.0482(8) 0.0580(9) 0.0100(6) -0.0232(7) -0.0247(7)
C6 0.0647(9) 0.0606(9) 0.0600(9) 0.0036(7) -0.0265(8) -0.0278(8)
C7 0.0651(9) 0.0593(9) 0.0648(10) -0.0033(7) -0.0218(8) -0.0227(8)
C8 0.0570(8) 0.0473(8) 0.0590(9) 0.0084(6) -0.0240(7) -0.0248(7)
C9 0.0622(9) 0.0488(8) 0.0607(9) 0.0044(7) -0.0212(7) -0.0215(7)
C10 0.0803(11) 0.0526(9) 0.0746(12) -0.0029(8) -0.0221(9) -0.0227(8)
C11 0.0835(12) 0.0625(10) 0.0695(12) -0.0103(9) -0.0175(9) -0.0122(9)
C12 0.0835(12) 0.0795(12) 0.0583(10) -0.0090(10) -0.0138(9) -0.0236(9)
C13 0.0758(10) 0.0674(10) 0.0616(10) -0.0032(8) -0.0189(8) -0.0293(9)
C14 0.0579(8) 0.0492(8) 0.0578(9) 0.0039(6) -0.0209(7) -0.0206(7)
C15 0.0528(8) 0.0470(8) 0.0604(9) 0.0042(6) -0.0135(7) -0.0259(7)
C16 0.0696(10) 0.0668(10) 0.0642(10) -0.0043(8) -0.0179(8) -0.0313(8)
C17 0.0841(12) 0.0859(14) 0.0873(14) -0.0208(11) -0.0080(10) -0.0510(12)
C18 0.0763(12) 0.0638(12) 0.1207(18) -0.0121(10) 0.0082(12) -0.0525(13)
C19 0.0771(12) 0.0520(10) 0.1213(18) 0.0141(9) -0.0182(12) -0.0242(11)
C20 0.0694(10) 0.0558(10) 0.0954(13) 0.0136(8) -0.0318(10) -0.0268(9)
F3' 0.229(7) 0.098(4) 0.084(3) 0.048(4) -0.030(4) 0.003(2)
F2' 0.226(8) 0.108(4) 0.063(2) -0.050(4) -0.005(4) -0.042(3)
F1' 0.107(4) 0.209(9) 0.089(3) -0.058(4) -0.023(2) 0.008(5)

loop_
_atom_type_symbol
_atom_type_description
_atom_type_scat_dispersion_real
_atom_type_scat_dispersion_imag
_atom_type_scat_source
C C 0.0033 0.0016 ' International Tables Vol C Tables 4.2.6.8 and 6.1.1.4'
H H 0.0000 0.0000 ' International Tables Vol C Tables 4.2.6.8 and 6.1.1.4'
F F 0.0171 0.0103 ' International Tables Vol C Tables 4.2.6.8 and 6.1.1.4'
N N 0.0061 0.0033 ' International Tables Vol C Tables 4.2.6.8 and 6.1.1.4'

loop_
_geom_angle_atom_site_label_1
_geom_angle_atom_site_label_2
_geom_angle_atom_site_label_3
_geom_angle
_geom_angle_publ_flag
C8 N1 C9 105.22(13) no
C8 N2 C14 106.09(12) no
C8 N2 C15 129.34(12) no
C14 N2 C15 124.15(12) no
F1 C1 F2 106.3(5) no
F1 C1 F3 109.8(6) no
F1 C1 C2 114.8(3) no
F2 C1 F3 104.2(6) no
F2 C1 C2 108.4(3) no
F3 C1 C2 112.5(3) no
F1' C1 C2 114.9(3) no
F2' C1 C2 117.1(4) no
F3' C1 C2 112.0(4) no
F1' C1 F2' 104.8(8) no
F1' C1 F3' 103.7(8) no
F2' C1 F3' 102.8(6) no
C1 C2 C3 119.76(17) no
C1 C2 C7 120.63(18) no
C3 C2 C7 119.62(15) no
C2 C3 C4 120.44(16) no
C3 C4 C5 120.38(17) no
C4 C5 C6 118.73(14) no
C4 C5 C8 117.86(14) no
C6 C5 C8 123.37(14) no
C5 C6 C7 120.67(16) no
C2 C7 C6 120.13(17) no
N1 C8 N2 112.81(13) no
N1 C8 C5 122.94(14) no
N2 C8 C5 124.24(14) no
N1 C9 C10 130.14(16) no
N1 C9 C14 110.21(14) no
C10 C9 C14 119.65(15) no
C9 C10 C11 117.88(17) no
C10 C11 C12 121.69(18) no
C11 C12 C13 121.68(17) no
C12 C13 C14 116.59(17) no
N2 C14 C9 105.68(13) no
N2 C14 C13 131.82(16) no
C9 C14 C13 122.50(15) no
N2 C15 C16 119.38(15) no
N2 C15 C20 119.91(15) no
C16 C15 C20 120.70(16) no
C15 C16 C17 119.60(18) no
C16 C17 C18 120.1(2) no
C17 C18 C19 120.2(2) no
C18 C19 C20 120.4(2) no
C15 C20 C19 118.9(2) no
C2 C3 H3 120.00 no
C4 C3 H3 120.00 no
C3 C4 H4 120.00 no
C5 C4 H4 120.00 no
C5 C6 H6 120.00 no
C7 C6 H6 120.00 no
C2 C7 H7 120.00 no
C6 C7 H7 120.00 no
C9 C10 H10 121.00 no
C11 C10 H10 121.00 no
C10 C11 H11 119.00 no
C12 C11 H11 119.00 no
C11 C12 H12 119.00 no
C13 C12 H12 119.00 no
C12 C13 H13 122.00 no
C14 C13 H13 122.00 no
C15 C16 H16 120.00 no
C17 C16 H16 120.00 no
C16 C17 H17 120.00 no
C18 C17 H17 120.00 no
C17 C18 H18 120.00 no
C19 C18 H18 120.00 no
C18 C19 H19 120.00 no
C20 C19 H19 120.00 no
C15 C20 H20 121.00 no
C19 C20 H20 121.00 no

loop_
_geom_bond_atom_site_label_1
_geom_bond_atom_site_label_2
_geom_bond_distance
_geom_bond_publ_flag
F1 C1 1.258(9) no
F1' C1 1.319(8) no
F2 C1 1.346(7) no
F2' C1 1.270(8) no
F3 C1 1.271(6) no
F3' C1 1.328(9) no
N1 C8 1.312(2) no
N1 C9 1.380(2) no
N2 C8 1.3785(19) no
N2 C14 1.381(2) no
N2 C15 1.428(2) no
C1 C2 1.488(3) no
C2 C3 1.377(3) no
C2 C7 1.375(2) no
C3 C4 1.377(2) no
C4 C5 1.384(2) no
C5 C8 1.469(2) no
C5 C6 1.387(2) no
C6 C7 1.377(2) no
C9 C14 1.392(2) no
C9 C10 1.390(2) no
C10 C11 1.363(3) no
C11 C12 1.387(3) no
C12 C13 1.369(3) no
C13 C14 1.382(2) no
C15 C20 1.374(2) no
C15 C16 1.373(2) no
C16 C17 1.377(3) no
C17 C18 1.363(4) no
C18 C19 1.369(4) no
C19 C20 1.381(3) no
C3 H3 0.9300 no
C4 H4 0.9300 no
C6 H6 0.9300 no
C7 H7 0.9300 no
C10 H10 0.9300 no
C11 H11 0.9300 no
C12 H12 0.9300 no
C13 H13 0.9300 no
C16 H16 0.9300 no
C17 H17 0.9300 no
C18 H18 0.9300 no
C19 H19 0.9300 no
C20 H20 0.9300 no

loop_
_geom_hbond_atom_site_label_D
_geom_hbond_atom_site_label_H
_geom_hbond_atom_site_label_A
_geom_hbond_site_symmetry_A
_geom_hbond_distance_DH
_geom_hbond_distance_HA
_geom_hbond_distance_DA
_geom_hbond_angle_DHA
_geom_hbond_publ_flag
C17 H17 F3 1_554 0.9300 2.5400 3.429(6) 160.00 yes

loop_
_geom_torsion_atom_site_label_1
_geom_torsion_atom_site_label_2
_geom_torsion_atom_site_label_3
_geom_torsion_atom_site_label_4
_geom_torsion
_geom_torsion_publ_flag
C9 N1 C8 C5 -178.47(15) no
C8 N1 C9 C10 179.79(19) no
C9 N1 C8 N2 0.13(19) no
C8 N1 C9 C14 -0.27(19) no
C8 N2 C14 C9 -0.22(18) no
C15 N2 C14 C9 -173.36(15) no
C14 N2 C15 C20 114.16(19) no
C14 N2 C8 N1 0.06(19) no
C15 N2 C8 C5 -8.7(3) no
C8 N2 C14 C13 179.45(19) no
C14 N2 C8 C5 178.63(15) no
C8 N2 C15 C20 -57.3(2) no
C15 N2 C8 N1 172.71(15) no
C14 N2 C15 C16 -64.8(2) no
C8 N2 C15 C16 123.79(18) no
C15 N2 C14 C13 6.3(3) no
F1 C1 C2 C3 -162.7(5) no
F1 C1 C2 C7 16.9(6) no
F3 C1 C2 C3 -36.2(7) no
F2 C1 C2 C3 78.6(4) no
F2 C1 C2 C7 -101.9(4) no
F3 C1 C2 C7 143.4(6) no
C7 C2 C3 C4 -1.4(3) no
C3 C2 C7 C6 1.7(3) no
C1 C2 C3 C4 178.2(2) no
C1 C2 C7 C6 -177.9(2) no
C2 C3 C4 C5 -0.5(3) no
C3 C4 C5 C6 2.0(3) no
C3 C4 C5 C8 179.82(16) no
C6 C5 C8 N1 147.01(17) no
C4 C5 C8 N2 150.81(16) no
C8 C5 C6 C7 -179.41(16) no
C4 C5 C6 C7 -1.7(3) no
C4 C5 C8 N1 -30.8(2) no
C6 C5 C8 N2 -31.4(3) no
C5 C6 C7 C2 -0.2(3) no
N1 C9 C10 C11 -179.91(19) no
C14 C9 C10 C11 0.2(3) no
N1 C9 C14 N2 0.31(19) no
C10 C9 C14 N2 -179.74(16) no
C10 C9 C14 C13 0.6(3) no
N1 C9 C14 C13 -179.40(16) no
C9 C10 C11 C12 -0.5(3) no
C10 C11 C12 C13 0.1(3) no
C11 C12 C13 C14 0.6(3) no
C12 C13 C14 N2 179.49(18) no
C12 C13 C14 C9 -0.9(3) no
N2 C15 C16 C17 178.39(17) no
C20 C15 C16 C17 -0.5(3) no
N2 C15 C20 C19 -179.86(19) no
C16 C15 C20 C19 -1.0(3) no
C15 C16 C17 C18 1.2(3) no
C16 C17 C18 C19 -0.3(4) no
C17 C18 C19 C20 -1.2(4) no
C18 C19 C20 C15 1.8(4) no
